data_7063203
loop_
_publ_author_name
'Hara, Yasuto'
'Kozuka, Kumpei'
'Imato, Keiichi'
'Akiyama, Seiji'
'Ishida, Mio'
'Ooyama, Yousuke'

_publ_section_title
;
 Synthesis, and optical and electrochemical properties of
 1,1&#x2032;,3,3&#x2032;-tetraaryl-4,4&#x2032;-bibenzo[c]thiophene
 derivatives with the same or different aryl substituents on the thiophene
 rings
;
_journal_issue 22
_journal_name_full 'New Journal of Chemistry'
_journal_page_first 9890
_journal_page_last 9898
_journal_paper_doi 10.1039/D4NJ01350F
_journal_volume 48
_journal_year 2024
_chemical_formula_moiety 'C56 H58 S2, C H2 Cl2'
_chemical_formula_sum 'C57 H60 Cl2 S2'
_chemical_formula_weight 880.07
_chemical_melting_point 530.15
_chemical_name_systematic 1,1',3,3'-PhtBu-4,4?-BBT
_space_group_crystal_system triclinic
_space_group_IT_number 2
_space_group_name_Hall '-P 1'
_space_group_name_H-M_alt 'P -1'
_atom_sites_solution_hydrogens geom
_atom_sites_solution_primary dual
_audit_creation_date 2023-11-22
_audit_creation_method
;
Olex2 1.3-ac4
(compiled 2020.11.27 svn.r5f609507 for Rigaku Oxford Diffraction, GUI svn.r6214)
;
_audit_update_record
;
2024-03-06 deposited with the CCDC.	2024-04-30 downloaded from the CCDC.
;
_cell_angle_alpha 75.521(2)
_cell_angle_beta 80.754(2)
_cell_angle_gamma 84.376(2)
_cell_formula_units_Z 4
_cell_length_a 14.4868(3)
_cell_length_b 15.5221(5)
_cell_length_c 22.5994(6)
_cell_measurement_reflns_used 22621
_cell_measurement_temperature 100.04(11)
_cell_measurement_theta_max 32.2620
_cell_measurement_theta_min 2.0250
_cell_volume 4847.6(2)
_computing_cell_refinement 'CrysAlisPro 1.171.42.27a (Rigaku OD, 2021)'
_computing_data_collection 'CrysAlisPro 1.171.42.27a (Rigaku OD, 2021)'
_computing_data_reduction 'CrysAlisPro 1.171.42.27a (Rigaku OD, 2021)'
_computing_molecular_graphics 'Olex2 1.3-ac4 (Dolomanov et al., 2009)'
_computing_publication_material 'Olex2 1.3-ac4 (Dolomanov et al., 2009)'
_computing_structure_refinement 'SHELXL 2018/3 (Sheldrick, 2015)'
_computing_structure_solution 'SHELXT 2018/2 (Sheldrick, 2018)'
_diffrn_ambient_environment N~2~
_diffrn_ambient_temperature 100.04(11)
_diffrn_detector 'Hybrid Pixel Array Detector'
_diffrn_detector_area_resol_mean 10.0000
_diffrn_detector_type HyPix
_diffrn_measured_fraction_theta_full 1.000
_diffrn_measured_fraction_theta_max 0.999
_diffrn_measurement_details
;
List of Runs (angles in degrees, time in seconds):

  # Type    Start    End  Width  t~exp~   \w     \q     \k     \f   Frames
#--------------------------------------------------------------------------
  1  \w     12.00  65.00   0.50    5.00    --    7.00  30.00-159.00  106
  2  \w    -65.00   3.00   0.50    5.00    --    7.00 -30.00  40.00  136
  3  \w    -77.00   5.00   0.50    5.00    --   -5.75 -57.00 -90.00  164
  4  \w    -72.00 -40.00   0.50    5.00    --   -5.75 -38.00-150.00   64
  5  \w    -77.00 -45.00   0.50    5.00    --   -5.75 -38.00-180.00   64
  6  \w    -58.00   6.00   0.50    5.00    --   -5.75 -57.00  30.00  128
  7  \w    -77.00  15.00   0.50    5.00    --   -5.75 -77.00 120.00  184
  8  \w     -4.00  36.00   0.50    5.00    --    7.00 -99.00  60.00   80
  9  \w    -12.00  17.00   0.50    5.00    --    7.00 -99.00   0.00   58
;
_diffrn_measurement_device 'four-circle diffractometer'
_diffrn_measurement_device_type 'XtaLAB Synergy R, DW system, HyPix'
_diffrn_measurement_method '\w scans'
_diffrn_orient_matrix_type 'CrysAlisPro convention (1999,Acta A55,543-557)'
_diffrn_orient_matrix_UB_11 -0.0005531000
_diffrn_orient_matrix_UB_12 0.0424476000
_diffrn_orient_matrix_UB_13 0.0065260000
_diffrn_orient_matrix_UB_21 -0.0439158000
_diffrn_orient_matrix_UB_22 0.0117939000
_diffrn_orient_matrix_UB_23 -0.0108397000
_diffrn_orient_matrix_UB_31 -0.0232579000
_diffrn_orient_matrix_UB_32 -0.0171661000
_diffrn_orient_matrix_UB_33 0.0302007000
_diffrn_radiation_monochromator mirror
_diffrn_radiation_probe x-ray
_diffrn_radiation_type 'Mo K\a'
_diffrn_radiation_wavelength 0.71073
_diffrn_reflns_av_R_equivalents 0.0521
_diffrn_reflns_av_unetI/netI 0.0550
_diffrn_reflns_Laue_measured_fraction_full 1.000
_diffrn_reflns_Laue_measured_fraction_max 0.999
_diffrn_reflns_limit_h_max 19
_diffrn_reflns_limit_h_min -19
_diffrn_reflns_limit_k_max 20
_diffrn_reflns_limit_k_min -20
_diffrn_reflns_limit_l_max 29
_diffrn_reflns_limit_l_min -29
_diffrn_reflns_number 84132
_diffrn_reflns_point_group_measured_fraction_full 1.000
_diffrn_reflns_point_group_measured_fraction_max 0.999
_diffrn_reflns_theta_full 25.242
_diffrn_reflns_theta_max 27.877
_diffrn_reflns_theta_min 1.816
_diffrn_source 'Rotating-anode X-ray tube'
_diffrn_source_type 'Rigaku (Mo) X-ray Source'
_exptl_absorpt_coefficient_mu 0.257
_exptl_absorpt_correction_T_max 1.00000
_exptl_absorpt_correction_T_min 0.88448
_exptl_absorpt_correction_type multi-scan
_exptl_absorpt_process_details
;
CrysAlisPro 1.171.42.27a (Rigaku Oxford Diffraction, 2021)
Empirical absorption correction using spherical harmonics,
implemented in SCALE3 ABSPACK scaling algorithm.
;
_exptl_crystal_colour 'clear yellow'
_exptl_crystal_colour_lustre clear
_exptl_crystal_colour_primary yellow
_exptl_crystal_density_diffrn 1.206
_exptl_crystal_description block
_exptl_crystal_F_000 1872
_exptl_crystal_recrystallization_method 'Re-crystallisation from solvent: Ethanol, Dichloromethane'
_exptl_crystal_size_max 0.2
_exptl_crystal_size_mid 0.062
_exptl_crystal_size_min 0.052
_refine_diff_density_max 0.871
_refine_diff_density_min -1.329
_refine_diff_density_rms 0.070
_refine_ls_extinction_method none
_refine_ls_goodness_of_fit_ref 1.015
_refine_ls_hydrogen_treatment constr
_refine_ls_matrix_type full
_refine_ls_number_parameters 1181
_refine_ls_number_reflns 23124
_refine_ls_number_restraints 72
_refine_ls_restrained_S_all 1.019
_refine_ls_R_factor_all 0.0922
_refine_ls_R_factor_gt 0.0623
_refine_ls_shift/su_max 0.001
_refine_ls_shift/su_mean 0.000
_refine_ls_structure_factor_coef Fsqd
_refine_ls_weighting_details 'w=1/[\s^2^(Fo^2^)+(0.0761P)^2^+4.7728P] where P=(Fo^2^+2Fc^2^)/3'
_refine_ls_weighting_scheme calc
_refine_ls_wR_factor_gt 0.1496
_refine_ls_wR_factor_ref 0.1634
_reflns_Friedel_coverage 0.000
_reflns_number_gt 16714
_reflns_number_total 23124
_reflns_threshold_expression 'I > 2\s(I)'
_cod_data_source_file d4nj01350f2.cif
_cod_data_source_block exp_2949
_cod_depositor_comments 'Adding full bibliography for 7063203.cif.'
_cod_database_code 7063203
_shelx_shelxl_version_number 2018/3
_chemical_oxdiff_formula C56H58S2
_shelx_space_group_comment
;
The symmetry employed for this shelxl refinement is uniquely defined
by the following loop, which should always be used as a source of
symmetry information in preference to the above space-group names.
They are only intended as comments.
;
_shelx_estimated_absorpt_t_max 0.987
_shelx_estimated_absorpt_t_min 0.950
_reflns_odcompleteness_completeness 99.94
_reflns_odcompleteness_iscentric 1
_reflns_odcompleteness_theta 27.82
_olex2_refinement_description
;
1. Fixed Uiso
 At 1.2 times of:
  All C(H) groups, All C(H,H) groups
 At 1.5 times of:
  All C(H,H,H) groups, All C(H,H,H,H,H,H) groups
2. Restrained distances
 C1A-Cl1A \\sim C1A-Cl2A \\sim C1B-Cl1B \\sim C1B-Cl2B
 with sigma of 0.02
3. Uiso/Uaniso restraints and constraints
C1B \\sim Cl1B \\sim Cl2B \\sim C1A \\sim Cl1A \\sim Cl2A: within 2A with sigma
of 0.01 and sigma for terminal atoms of 0.02 within 2A
4. Others
 Sof(C53B)=Sof(C55B)=Sof(H55D)=Sof(H55E)=Sof(H55F)=Sof(C56B)=Sof(H56D)=
 Sof(H56E)=Sof(H56F)=Sof(H54D)=Sof(H54E)=Sof(H54F)=1-FVAR(1)
 Sof(C53A)=Sof(C55A)=Sof(H55A)=Sof(H55B)=Sof(H55C)=Sof(C56A)=Sof(H56A)=
 Sof(H56B)=Sof(H56C)=Sof(H54A)=Sof(H54B)=Sof(H54C)=FVAR(1)
 Sof(Cl1B)=Sof(Cl2B)=Sof(C1B)=Sof(H1BA)=Sof(H1BB)=1-FVAR(2)
 Sof(Cl1A)=Sof(Cl2A)=Sof(C1A)=Sof(H1AA)=Sof(H1AB)=FVAR(2)
5.a Secondary CH2 refined with riding coordinates:
 C1A(H1AA,H1AB), C1B(H1BA,H1BB), C114(H11J,H11K)
5.b Aromatic/amide H refined with riding coordinates:
 C6(H6), C7(H7), C8(H8), C9(H9), C13(H13), C14(H14), C15(H15), C20(H20),
 C21(H21), C22(H22), C23(H23), C30(H30), C31(H31), C32(H32), C37(H37), C38(H38),
  C39(H39), C40(H40), C48(H48), C49(H49), C50(H50), C51(H51), C62(H62),
 C63(H63), C64(H64), C65(H65), C69(H69), C70(H70), C71(H71), C76(H76), C77(H77),
  C78(H78), C79(H79), C86(H86), C87(H87), C88(H88), C94(H94), C95(H95),
 C96(H96), C97(H97), C104(H104), C105(H105), C106(H106), C107(H107)
5.c Idealised Me refined as rotating group:
 C55A(H55A,H55B,H55C), C56A(H56A,H56B,H56C), C55B(H55D,H55E,H55F), C56B(H56D,
 H56E,H56F), C1(H1A,H1B,H1C), C2(H2A,H2B,H2C), C3(H3A,H3B,H3C), C26(H26A,H26B,
 H26C), C27(H27A,H27B,H27C), C28(H28A,H28B,H28C), C43(H43A,H43B,H43C), C44(H44A,
 H44B,H44C), C45(H45A,H45B,H45C), C54(H54A,H54B,H54C), C54(H54D,H54E,H54F),
 C57(H57A,H57B,H57C), C58(H58A,H58B,H58C), C59(H59A,H59B,H59C), C82(H82A,H82B,
 H82C), C83(H83A,H83B,H83C), C84(H84A,H84B,H84C), C100(H10A,H10B,H10C),
 C101(H10D,H10E,H10F), C102(H10G,H10H,H10I), C110(H11A,H11B,H11C), C111(H11D,
 H11E,H11F), C112(H11G,H11H,H11I)
;
_olex2_submission_special_instructions 'No special instructions were received'
_oxdiff_exptl_absorpt_empirical_details
;
Empirical correction (ABSPACK) includes:
- Absorption correction using spherical harmonics
- Frame scaling
;
_oxdiff_exptl_absorpt_empirical_full_max 1.275
_oxdiff_exptl_absorpt_empirical_full_min 0.831

loop_
_space_group_symop_operation_xyz
'x, y, z'
'-x, -y, -z'

loop_
_atom_site_label
_atom_site_type_symbol
_atom_site_fract_x
_atom_site_fract_y
_atom_site_fract_z
_atom_site_U_iso_or_equiv
_atom_site_adp_type
_atom_site_occupancy
_atom_site_site_symmetry_order
_atom_site_calc_flag
_atom_site_refinement_flags_posn
_atom_site_refinement_flags_adp
_atom_site_refinement_flags_occupancy
_atom_site_disorder_assembly
_atom_site_disorder_group
C53A C 1.2074(3) 0.9242(3) -0.0122(2) 0.0270(10) Uani 0.673(7) 1 d . . P A 1
C55A C 1.1690(3) 0.9285(3) -0.07266(18) 0.0356(12) Uani 0.673(7) 1 d . . P A 1
H55A H 1.165355 0.867834 -0.077318 0.053 Uiso 0.673(7) 1 calc R U P A 1
H55B H 1.210947 0.961419 -0.107668 0.053 Uiso 0.673(7) 1 calc R U P A 1
H55C H 1.106413 0.958807 -0.071487 0.053 Uiso 0.673(7) 1 calc R U P A 1
C56A C 1.2080(5) 1.0205(4) -0.0069(3) 0.056(2) Uani 0.673(7) 1 d . . P A 1
H56A H 1.145568 1.050118 -0.010907 0.084 Uiso 0.673(7) 1 calc R U P A 1
H56B H 1.253908 1.052205 -0.039816 0.084 Uiso 0.673(7) 1 calc R U P A 1
H56C H 1.224761 1.020808 0.033322 0.084 Uiso 0.673(7) 1 calc R U P A 1
Cl1A Cl 0.52146(7) 0.27107(7) 0.58169(4) 0.0488(3) Uani 0.879(2) 1 d D U P B 1
Cl2A Cl 0.47036(8) 0.12081(7) 0.54235(6) 0.0633(4) Uani 0.879(2) 1 d D U P B 1
C1A C 0.4676(3) 0.2368(3) 0.52854(18) 0.0439(9) Uani 0.879(2) 1 d D U P B 1
H1AA H 0.499768 0.261353 0.486389 0.053 Uiso 0.879(2) 1 calc R U P B 1
H1AB H 0.401685 0.261029 0.530683 0.053 Uiso 0.879(2) 1 calc R U P B 1
C53B C 1.2454(7) 0.9202(6) 0.0153(5) 0.038(3) Uani 0.327(7) 1 d . . P A 2
C55B C 1.2057(9) 0.9911(12) -0.0347(7) 0.077(7) Uani 0.327(7) 1 d . . P A 2
H55D H 1.161503 1.031874 -0.015758 0.116 Uiso 0.327(7) 1 calc R U P A 2
H55E H 1.173052 0.962924 -0.058951 0.116 Uiso 0.327(7) 1 calc R U P A 2
H55F H 1.256720 1.024532 -0.061681 0.116 Uiso 0.327(7) 1 calc R U P A 2
C56B C 1.2888(8) 0.9656(8) 0.0559(6) 0.057(3) Uani 0.327(7) 1 d . . P A 2
H56D H 1.344833 0.994676 0.032233 0.085 Uiso 0.327(7) 1 calc R U P A 2
H56E H 1.306087 0.920899 0.092029 0.085 Uiso 0.327(7) 1 calc R U P A 2
H56F H 1.243309 1.010272 0.069363 0.085 Uiso 0.327(7) 1 calc R U P A 2
Cl1B Cl 0.4571(9) 0.3124(9) 0.5207(6) 0.095(3) Uani 0.121(2) 1 d D U P B 2
Cl2B Cl 0.5124(12) 0.1431(11) 0.5828(7) 0.135(5) Uani 0.121(2) 1 d D U P B 2
C1B C 0.506(3) 0.2091(14) 0.5094(10) 0.067(5) Uani 0.121(2) 1 d D U P B 2
H1BA H 0.569293 0.215360 0.484888 0.080 Uiso 0.121(2) 1 calc R U P B 2
H1BB H 0.466065 0.183135 0.487537 0.080 Uiso 0.121(2) 1 calc R U P B 2
Cl3 Cl 0.95190(7) 0.31408(7) 0.04959(7) 0.0765(3) Uani 1 1 d . . . . .
Cl4 Cl 1.07459(9) 0.15889(8) 0.09574(6) 0.0815(4) Uani 1 1 d . . . . .
S1 S 0.82166(4) 0.61526(4) 0.48628(3) 0.01960(13) Uani 1 1 d . . . . .
S2 S 0.99547(4) 0.61584(4) 0.23221(3) 0.01732(12) Uani 1 1 d . . . . .
S3 S 0.66454(4) 0.39058(4) 0.02485(3) 0.01832(12) Uani 1 1 d . . . . .
S4 S 0.46794(4) 0.40099(4) 0.27454(3) 0.01831(12) Uani 1 1 d . . . . .
C1 C 0.7738(2) 0.23437(19) 0.76610(13) 0.0361(7) Uani 1 1 d . . . . .
H1A H 0.836891 0.256334 0.754152 0.054 Uiso 1 1 calc R U . . .
H1B H 0.764148 0.195925 0.739481 0.054 Uiso 1 1 calc R U . . .
H1C H 0.766871 0.200211 0.809195 0.054 Uiso 1 1 calc R U . . .
C2 C 0.71662(19) 0.37379(19) 0.80077(12) 0.0303(6) Uani 1 1 d . . . . .
H2A H 0.708600 0.339905 0.843925 0.045 Uiso 1 1 calc R U . . .
H2B H 0.671064 0.425182 0.795766 0.045 Uiso 1 1 calc R U . . .
H2C H 0.780231 0.394599 0.789233 0.045 Uiso 1 1 calc R U . . .
C3 C 0.6028(2) 0.2778(2) 0.78072(13) 0.0362(7) Uani 1 1 d . . . . .
H3A H 0.590775 0.240447 0.753992 0.054 Uiso 1 1 calc R U . . .
H3B H 0.555681 0.327851 0.778640 0.054 Uiso 1 1 calc R U . . .
H3C H 0.599520 0.242214 0.823369 0.054 Uiso 1 1 calc R U . . .
C4 C 0.70090(18) 0.31369(17) 0.75902(11) 0.0254(5) Uani 1 1 d . . . . .
C5 C 0.71156(17) 0.36786(16) 0.69211(11) 0.0204(5) Uani 1 1 d . . . . .
C6 C 0.79842(17) 0.39842(17) 0.66189(11) 0.0224(5) Uani 1 1 d . . . . .
H6 H 0.851463 0.383208 0.683108 0.027 Uiso 1 1 calc R U . . .
C7 C 0.80953(16) 0.45027(16) 0.60185(11) 0.0200(5) Uani 1 1 d . . . . .
H7 H 0.869893 0.469211 0.582808 0.024 Uiso 1 1 calc R U . . .
C8 C 0.63625(16) 0.39275(18) 0.65893(11) 0.0244(5) Uani 1 1 d . . . . .
H8 H 0.576072 0.373110 0.677827 0.029 Uiso 1 1 calc R U . . .
C9 C 0.64642(16) 0.44540(17) 0.59906(11) 0.0232(5) Uani 1 1 d . . . . .
H9 H 0.593054 0.461515 0.578210 0.028 Uiso 1 1 calc R U . . .
C10 C 0.73351(16) 0.47519(16) 0.56883(10) 0.0187(5) Uani 1 1 d . . . . .
C11 C 0.74398(15) 0.53289(16) 0.50608(10) 0.0184(5) Uani 1 1 d . . . . .
C12 C 0.69700(15) 0.53518(16) 0.45631(11) 0.0181(5) Uani 1 1 d . . . . .
C13 C 0.63000(16) 0.47605(16) 0.45270(11) 0.0204(5) Uani 1 1 d . . . . .
H13 H 0.611711 0.428649 0.487122 0.024 Uiso 1 1 calc R U . . .
C14 C 0.59231(16) 0.48800(17) 0.39946(12) 0.0228(5) Uani 1 1 d . . . . .
H14 H 0.546004 0.449773 0.397666 0.027 Uiso 1 1 calc R U . . .
C15 C 0.62086(16) 0.55638(17) 0.34668(11) 0.0211(5) Uani 1 1 d . . . . .
H15 H 0.592422 0.563364 0.310573 0.025 Uiso 1 1 calc R U . . .
C16 C 0.68826(15) 0.61257(16) 0.34636(11) 0.0186(5) Uani 1 1 d . . . . .
C17 C 0.72555(15) 0.60587(15) 0.40282(10) 0.0177(4) Uani 1 1 d . . . . .
C18 C 0.79280(16) 0.65676(16) 0.41358(10) 0.0187(5) Uani 1 1 d . . . . .
C19 C 0.83675(17) 0.73869(16) 0.37569(10) 0.0193(5) Uani 1 1 d . . . . .
C20 C 0.93391(16) 0.74265(16) 0.36334(11) 0.0203(5) Uani 1 1 d . . . . .
H20 H 0.972633 0.690869 0.377363 0.024 Uiso 1 1 calc R U . . .
C21 C 0.97480(17) 0.82078(16) 0.33100(11) 0.0214(5) Uani 1 1 d . . . . .
H21 H 1.041179 0.821192 0.322816 0.026 Uiso 1 1 calc R U . . .
C22 C 0.78231(17) 0.81648(17) 0.35413(12) 0.0240(5) Uani 1 1 d . . . . .
H22 H 0.715916 0.815871 0.361617 0.029 Uiso 1 1 calc R U . . .
C23 C 0.82402(18) 0.89400(17) 0.32212(12) 0.0256(5) Uani 1 1 d . . . . .
H23 H 0.785335 0.945673 0.307819 0.031 Uiso 1 1 calc R U . . .
C24 C 0.92110(17) 0.89907(16) 0.31005(11) 0.0212(5) Uani 1 1 d . . . . .
C25 C 0.96622(18) 0.98768(17) 0.28007(12) 0.0252(5) Uani 1 1 d . . . . .
C26 C 0.9684(2) 1.03621(18) 0.33150(13) 0.0310(6) Uani 1 1 d . . . . .
H26A H 0.904565 1.044764 0.352221 0.046 Uiso 1 1 calc R U . . .
H26B H 0.994805 1.094345 0.313444 0.046 Uiso 1 1 calc R U . . .
H26C H 1.007288 1.000375 0.361561 0.046 Uiso 1 1 calc R U . . .
C27 C 1.0670(2) 0.9746(2) 0.24875(14) 0.0377(7) Uani 1 1 d . . . . .
H27A H 1.105829 0.941580 0.279721 0.056 Uiso 1 1 calc R U . . .
H27B H 1.092151 1.032908 0.229191 0.056 Uiso 1 1 calc R U . . .
H27C H 1.067244 0.940983 0.217335 0.056 Uiso 1 1 calc R U . . .
C28 C 0.9089(2) 1.04685(18) 0.23174(12) 0.0331(6) Uani 1 1 d . . . . .
H28A H 0.902771 1.014673 0.200518 0.050 Uiso 1 1 calc R U . . .
H28B H 0.940920 1.101689 0.211882 0.050 Uiso 1 1 calc R U . . .
H28C H 0.846532 1.061895 0.252029 0.050 Uiso 1 1 calc R U . . .
C29 C 0.72684(16) 0.67452(16) 0.28768(10) 0.0181(5) Uani 1 1 d . . . . .
C30 C 0.67193(17) 0.74414(17) 0.25942(11) 0.0223(5) Uani 1 1 d . . . . .
H30 H 0.608014 0.750753 0.276426 0.027 Uiso 1 1 calc R U . . .
C31 C 0.70775(18) 0.80732(17) 0.20502(12) 0.0252(5) Uani 1 1 d . . . . .
H31 H 0.666892 0.854111 0.186097 0.030 Uiso 1 1 calc R U . . .
C32 C 0.79889(18) 0.80192(16) 0.17980(11) 0.0227(5) Uani 1 1 d . . . . .
H32 H 0.822070 0.845612 0.144302 0.027 Uiso 1 1 calc R U . . .
C33 C 0.85987(16) 0.73008(15) 0.20696(10) 0.0185(5) Uani 1 1 d . . . . .
C34 C 0.82276(16) 0.66282(15) 0.26010(10) 0.0169(4) Uani 1 1 d . . . . .
C35 C 0.89014(15) 0.59496(15) 0.27858(10) 0.0160(4) Uani 1 1 d . . . . .
C36 C 0.88590(15) 0.51215(15) 0.32819(10) 0.0155(4) Uani 1 1 d . . . . .
C37 C 0.94838(16) 0.49381(16) 0.37133(11) 0.0189(5) Uani 1 1 d . . . . .
H37 H 0.994133 0.535034 0.368578 0.023 Uiso 1 1 calc R U . . .
C38 C 0.94492(16) 0.41661(16) 0.41808(11) 0.0203(5) Uani 1 1 d . . . . .
H38 H 0.987871 0.406122 0.447131 0.024 Uiso 1 1 calc R U . . .
C39 C 0.82114(15) 0.44922(15) 0.33244(10) 0.0160(4) Uani 1 1 d . . . . .
H39 H 0.778753 0.459382 0.303061 0.019 Uiso 1 1 calc R U . . .
C40 C 0.81830(15) 0.37216(15) 0.37917(10) 0.0173(4) Uani 1 1 d . . . . .
H40 H 0.773434 0.330339 0.381358 0.021 Uiso 1 1 calc R U . . .
C41 C 0.87949(16) 0.35397(15) 0.42329(10) 0.0179(4) Uani 1 1 d . . . . .
C42 C 0.87626(16) 0.26590(15) 0.47205(10) 0.0191(5) Uani 1 1 d . . . . .
C43 C 0.91672(17) 0.19166(16) 0.43951(11) 0.0221(5) Uani 1 1 d . . . . .
H43A H 0.877373 0.188768 0.408692 0.033 Uiso 1 1 calc R U . . .
H43B H 0.918039 0.134405 0.470036 0.033 Uiso 1 1 calc R U . . .
H43C H 0.980530 0.204505 0.419082 0.033 Uiso 1 1 calc R U . . .
C44 C 0.77465(19) 0.24840(19) 0.50254(13) 0.0317(6) Uani 1 1 d . . . . .
H44A H 0.747889 0.298404 0.520289 0.048 Uiso 1 1 calc R U . . .
H44B H 0.774117 0.193368 0.535267 0.048 Uiso 1 1 calc R U . . .
H44C H 0.737325 0.242303 0.471448 0.048 Uiso 1 1 calc R U . . .
C45 C 0.9341(2) 0.26480(17) 0.52340(11) 0.0273(5) Uani 1 1 d . . . . .
H45A H 1.000003 0.272173 0.505707 0.041 Uiso 1 1 calc R U . . .
H45B H 0.928503 0.207835 0.554172 0.041 Uiso 1 1 calc R U . . .
H45C H 0.910770 0.313690 0.543172 0.041 Uiso 1 1 calc R U . . .
C46 C 0.95474(17) 0.71346(15) 0.18698(10) 0.0188(5) Uani 1 1 d . . . . .
C47 C 1.01915(17) 0.76599(16) 0.13714(10) 0.0202(5) Uani 1 1 d . . . . .
C48 C 1.09058(19) 0.72526(17) 0.10225(12) 0.0283(6) Uani 1 1 d . . . . .
H48 H 1.096014 0.662123 0.109403 0.034 Uiso 1 1 calc R U . . .
C49 C 1.1532(2) 0.7753(2) 0.05764(14) 0.0428(8) Uani 1 1 d . . . . .
H49 H 1.202025 0.745770 0.035282 0.051 Uiso 1 1 calc R U . . .
C50 C 1.01397(19) 0.85883(17) 0.12504(12) 0.0288(6) Uani 1 1 d . . . . .
H50 H 0.966581 0.888555 0.148253 0.035 Uiso 1 1 calc R U . . .
C51 C 1.0768(2) 0.90806(18) 0.07980(14) 0.0380(7) Uani 1 1 d . . . . .
H51 H 1.071788 0.971204 0.072643 0.046 Uiso 1 1 calc R U . . .
C52 C 1.1470(2) 0.8679(2) 0.04446(15) 0.0436(8) Uani 1 1 d . . . . .
C54 C 1.3108(2) 0.8745(3) -0.01532(16) 0.0516(9) Uani 1 1 d . . . . .
H54A H 1.308268 0.816770 -0.024991 0.077 Uiso 0.673(7) 1 calc R U P A 1
H54B H 1.333146 0.865321 0.024631 0.077 Uiso 0.673(7) 1 calc R U P A 1
H54C H 1.353801 0.911428 -0.047504 0.077 Uiso 0.673(7) 1 calc R U P A 1
H54D H 1.281143 0.845275 -0.040474 0.077 Uiso 0.327(7) 1 calc R U P A 2
H54E H 1.343341 0.829401 0.014195 0.077 Uiso 0.327(7) 1 calc R U P A 2
H54F H 1.356019 0.915421 -0.042159 0.077 Uiso 0.327(7) 1 calc R U P A 2
C57 C 0.7728(2) 0.75307(18) -0.26349(12) 0.0326(6) Uani 1 1 d . . . . .
H57A H 0.789235 0.786074 -0.306388 0.049 Uiso 1 1 calc R U . . .
H57B H 0.781677 0.789984 -0.235667 0.049 Uiso 1 1 calc R U . . .
H57C H 0.707218 0.738007 -0.256533 0.049 Uiso 1 1 calc R U . . .
C58 C 0.81919(19) 0.60746(18) -0.29229(11) 0.0276(6) Uani 1 1 d . . . . .
H58A H 0.753532 0.592173 -0.283323 0.041 Uiso 1 1 calc R U . . .
H58B H 0.859937 0.552778 -0.284472 0.041 Uiso 1 1 calc R U . . .
H58C H 0.833165 0.639417 -0.335656 0.041 Uiso 1 1 calc R U . . .
C59 C 0.93891(19) 0.6918(2) -0.26690(12) 0.0344(6) Uani 1 1 d . . . . .
H59A H 0.949788 0.727121 -0.309601 0.052 Uiso 1 1 calc R U . . .
H59B H 0.980223 0.637333 -0.262425 0.052 Uiso 1 1 calc R U . . .
H59C H 0.952170 0.726775 -0.238990 0.052 Uiso 1 1 calc R U . . .
C60 C 0.83630(17) 0.66690(17) -0.25072(11) 0.0230(5) Uani 1 1 d . . . . .
C61 C 0.81376(16) 0.61661(16) -0.18314(10) 0.0190(5) Uani 1 1 d . . . . .
C62 C 0.72132(16) 0.59750(17) -0.15690(11) 0.0216(5) Uani 1 1 d . . . . .
H62 H 0.672563 0.616841 -0.181621 0.026 Uiso 1 1 calc R U . . .
C63 C 0.69897(16) 0.55148(16) -0.09627(10) 0.0196(5) Uani 1 1 d . . . . .
H63 H 0.635360 0.540681 -0.080072 0.024 Uiso 1 1 calc R U . . .
C64 C 0.88258(16) 0.58549(17) -0.14496(11) 0.0226(5) Uani 1 1 d . . . . .
H64 H 0.946066 0.597167 -0.160973 0.027 Uiso 1 1 calc R U . . .
C65 C 0.86094(16) 0.53789(17) -0.08416(11) 0.0217(5) Uani 1 1 d . . . . .
H65 H 0.909846 0.516849 -0.059773 0.026 Uiso 1 1 calc R U . . .
C66 C 0.76839(15) 0.52050(15) -0.05833(10) 0.0174(4) Uani 1 1 d . . . . .
C67 C 0.74636(15) 0.46939(16) 0.00592(10) 0.0179(4) Uani 1 1 d . . . . .
C68 C 0.78597(15) 0.47037(16) 0.05803(10) 0.0178(4) Uani 1 1 d . . . . .
C69 C 0.85509(15) 0.52713(16) 0.06199(11) 0.0196(5) Uani 1 1 d . . . . .
H69 H 0.877689 0.571655 0.026828 0.024 Uiso 1 1 calc R U . . .
C70 C 0.88860(16) 0.51738(17) 0.11623(11) 0.0209(5) Uani 1 1 d . . . . .
H70 H 0.936582 0.553627 0.118328 0.025 Uiso 1 1 calc R U . . .
C71 C 0.85263(16) 0.45343(17) 0.16999(11) 0.0209(5) Uani 1 1 d . . . . .
H71 H 0.878453 0.447084 0.207023 0.025 Uiso 1 1 calc R U . . .
C72 C 0.78222(15) 0.40088(16) 0.17010(10) 0.0173(4) Uani 1 1 d . . . . .
C73 C 0.74867(15) 0.40528(15) 0.11254(10) 0.0165(4) Uani 1 1 d . . . . .
C74 C 0.68165(15) 0.35536(15) 0.10068(10) 0.0169(4) Uani 1 1 d . . . . .
C75 C 0.63137(16) 0.27715(15) 0.13837(10) 0.0172(4) Uani 1 1 d . . . . .
C76 C 0.53415(16) 0.27684(15) 0.14418(10) 0.0188(5) Uani 1 1 d . . . . .
H76 H 0.499072 0.330198 0.128113 0.023 Uiso 1 1 calc R U . . .
C77 C 0.48751(16) 0.20001(16) 0.17303(11) 0.0203(5) Uani 1 1 d . . . . .
H77 H 0.421123 0.202248 0.176590 0.024 Uiso 1 1 calc R U . . .
C78 C 0.67963(17) 0.19797(16) 0.16466(11) 0.0217(5) Uani 1 1 d . . . . .
H78 H 0.745685 0.196595 0.163033 0.026 Uiso 1 1 calc R U . . .
C79 C 0.63300(18) 0.12167(17) 0.19297(12) 0.0249(5) Uani 1 1 d . . . . .
H79 H 0.667946 0.068923 0.210327 0.030 Uiso 1 1 calc R U . . .
C80 C 0.53560(17) 0.11975(16) 0.19687(10) 0.0205(5) Uani 1 1 d . . . . .
C81 C 0.48653(18) 0.03196(16) 0.21942(12) 0.0252(5) Uani 1 1 d . . . . .
C82 C 0.4982(2) -0.01214(18) 0.16452(12) 0.0305(6) Uani 1 1 d . . . . .
H82A H 0.467923 0.026840 0.130907 0.046 Uiso 1 1 calc R U . . .
H82B H 0.469007 -0.069487 0.177597 0.046 Uiso 1 1 calc R U . . .
H82C H 0.564999 -0.021827 0.150128 0.046 Uiso 1 1 calc R U . . .
C83 C 0.3814(2) 0.04674(19) 0.24096(14) 0.0364(7) Uani 1 1 d . . . . .
H83A H 0.372728 0.080853 0.272748 0.055 Uiso 1 1 calc R U . . .
H83B H 0.353925 -0.011060 0.258084 0.055 Uiso 1 1 calc R U . . .
H83C H 0.350571 0.079854 0.205801 0.055 Uiso 1 1 calc R U . . .
C84 C 0.5299(2) -0.03176(18) 0.27309(12) 0.0322(6) Uani 1 1 d . . . . .
H84A H 0.596281 -0.045122 0.259590 0.048 Uiso 1 1 calc R U . . .
H84B H 0.497061 -0.087159 0.285959 0.048 Uiso 1 1 calc R U . . .
H84C H 0.523809 -0.003579 0.307900 0.048 Uiso 1 1 calc R U . . .
C85 C 0.73963(15) 0.34156(16) 0.22853(10) 0.0174(4) Uani 1 1 d . . . . .
C86 C 0.79161(16) 0.27070(16) 0.25851(11) 0.0208(5) Uani 1 1 d . . . . .
H86 H 0.856175 0.262958 0.243322 0.025 Uiso 1 1 calc R U . . .
C87 C 0.75196(18) 0.20793(17) 0.31196(11) 0.0234(5) Uani 1 1 d . . . . .
H87 H 0.791242 0.161082 0.332456 0.028 Uiso 1 1 calc R U . . .
C88 C 0.65951(17) 0.21368(16) 0.33410(11) 0.0207(5) Uani 1 1 d . . . . .
H88 H 0.633699 0.170046 0.368770 0.025 Uiso 1 1 calc R U . . .
C89 C 0.60118(16) 0.28649(15) 0.30453(10) 0.0175(4) Uani 1 1 d . . . . .
C90 C 0.64250(15) 0.35456(15) 0.25360(10) 0.0162(4) Uani 1 1 d . . . . .
C91 C 0.57666(15) 0.42337(15) 0.23291(10) 0.0164(4) Uani 1 1 d . . . . .
C92 C 0.50529(16) 0.30201(15) 0.31982(10) 0.0181(5) Uani 1 1 d . . . . .
C93 C 0.58434(15) 0.50559(15) 0.18343(10) 0.0162(4) Uani 1 1 d . . . . .
C94 C 0.52397(16) 0.52482(15) 0.13883(11) 0.0188(5) Uani 1 1 d . . . . .
H94 H 0.476988 0.484939 0.141314 0.023 Uiso 1 1 calc R U . . .
C95 C 0.53118(17) 0.60082(16) 0.09103(11) 0.0210(5) Uani 1 1 d . . . . .
H95 H 0.489213 0.612078 0.061327 0.025 Uiso 1 1 calc R U . . .
C96 C 0.65068(16) 0.56710(15) 0.17954(10) 0.0179(4) Uani 1 1 d . . . . .
H96 H 0.691354 0.556831 0.209973 0.022 Uiso 1 1 calc R U . . .
C97 C 0.65753(16) 0.64286(16) 0.13168(11) 0.0194(5) Uani 1 1 d . . . . .
H97 H 0.703273 0.683636 0.129929 0.023 Uiso 1 1 calc R U . . .
C98 C 0.59933(16) 0.66125(15) 0.08587(10) 0.0183(5) Uani 1 1 d . . . . .
C99 C 0.60907(17) 0.74637(16) 0.03415(11) 0.0223(5) Uani 1 1 d . . . . .
C100 C 0.5714(2) 0.82666(17) 0.06090(12) 0.0310(6) Uani 1 1 d . . . . .
H10A H 0.505372 0.819864 0.078549 0.046 Uiso 1 1 calc R U . . .
H10B H 0.576941 0.881459 0.028016 0.046 Uiso 1 1 calc R U . . .
H10C H 0.607702 0.829935 0.093213 0.046 Uiso 1 1 calc R U . . .
C101 C 0.7121(2) 0.7571(2) 0.00619(14) 0.0380(7) Uani 1 1 d . . . . .
H10D H 0.748283 0.762944 0.037926 0.057 Uiso 1 1 calc R U . . .
H10E H 0.717111 0.810559 -0.027855 0.057 Uiso 1 1 calc R U . . .
H10F H 0.736767 0.704651 -0.009396 0.057 Uiso 1 1 calc R U . . .
C102 C 0.5546(2) 0.7450(2) -0.01825(13) 0.0405(7) Uani 1 1 d . . . . .
H10G H 0.576751 0.692879 -0.034876 0.061 Uiso 1 1 calc R U . . .
H10H H 0.564612 0.799426 -0.051030 0.061 Uiso 1 1 calc R U . . .
H10I H 0.487688 0.741751 -0.002402 0.061 Uiso 1 1 calc R U . . .
C103 C 0.43746(16) 0.24264(15) 0.36219(10) 0.0187(5) Uani 1 1 d . . . . .
C104 C 0.35853(17) 0.27473(16) 0.39671(11) 0.0210(5) Uani 1 1 d . . . . .
H104 H 0.350162 0.336509 0.395765 0.025 Uiso 1 1 calc R U . . .
C105 C 0.29240(17) 0.21703(16) 0.43230(11) 0.0209(5) Uani 1 1 d . . . . .
H105 H 0.239034 0.240374 0.454990 0.025 Uiso 1 1 calc R U . . .
C106 C 0.44762(17) 0.15133(16) 0.36577(11) 0.0227(5) Uani 1 1 d . . . . .
H106 H 0.500668 0.127856 0.342879 0.027 Uiso 1 1 calc R U . . .
C107 C 0.38209(18) 0.09438(17) 0.40192(11) 0.0247(5) Uani 1 1 d . . . . .
H107 H 0.391484 0.032335 0.403949 0.030 Uiso 1 1 calc R U . . .
C108 C 0.30216(16) 0.12605(16) 0.43564(10) 0.0201(5) Uani 1 1 d . . . . .
C109 C 0.22896(17) 0.06080(17) 0.47236(11) 0.0234(5) Uani 1 1 d . . . . .
C110 C 0.1906(2) 0.0196(2) 0.42679(13) 0.0369(7) Uani 1 1 d . . . . .
H11A H 0.163821 0.067065 0.395660 0.055 Uiso 1 1 calc R U . . .
H11B H 0.141834 -0.020782 0.449200 0.055 Uiso 1 1 calc R U . . .
H11C H 0.241529 -0.013818 0.406447 0.055 Uiso 1 1 calc R U . . .
C111 C 0.14687(19) 0.1068(2) 0.50633(13) 0.0336(6) Uani 1 1 d . . . . .
H11D H 0.169781 0.133316 0.535878 0.050 Uiso 1 1 calc R U . . .
H11E H 0.101272 0.063024 0.528450 0.050 Uiso 1 1 calc R U . . .
H11F H 0.116828 0.153688 0.476487 0.050 Uiso 1 1 calc R U . . .
C112 C 0.27406(19) -0.01270(19) 0.52028(13) 0.0314(6) Uani 1 1 d . . . . .
H11G H 0.325590 -0.044562 0.499184 0.047 Uiso 1 1 calc R U . . .
H11H H 0.226990 -0.054604 0.543121 0.047 Uiso 1 1 calc R U . . .
H11I H 0.298340 0.014223 0.549084 0.047 Uiso 1 1 calc R U . . .
C114 C 1.0327(3) 0.2305(2) 0.03072(19) 0.0582(10) Uani 1 1 d . . . . .
H11J H 1.086386 0.258536 0.001889 0.070 Uiso 1 1 calc R U . . .
H11K H 1.002785 0.194888 0.009174 0.070 Uiso 1 1 calc R U . . .

loop_
_atom_site_aniso_label
_atom_site_aniso_U_11
_atom_site_aniso_U_22
_atom_site_aniso_U_33
_atom_site_aniso_U_23
_atom_site_aniso_U_13
_atom_site_aniso_U_12
C53A 0.031(2) 0.023(2) 0.025(2) -0.0009(18) -0.0005(19) -0.0059(17)
C55A 0.034(2) 0.040(3) 0.022(2) 0.0045(18) 0.0044(17) -0.0009(19)
C56A 0.077(4) 0.040(3) 0.047(4) -0.012(3) 0.023(3) -0.037(3)
Cl1A 0.0506(6) 0.0534(6) 0.0463(5) -0.0201(4) 0.0019(4) -0.0146(4)
Cl2A 0.0618(7) 0.0508(6) 0.0939(9) -0.0335(6) -0.0397(6) 0.0059(5)
C1A 0.051(2) 0.042(2) 0.040(2) -0.0094(17) -0.0168(17) 0.0041(18)
C53B 0.030(5) 0.035(5) 0.032(5) 0.015(4) 0.006(4) 0.000(4)
C55B 0.032(6) 0.081(13) 0.070(11) 0.047(9) 0.018(7) 0.019(7)
C56B 0.049(6) 0.045(7) 0.072(8) -0.017(6) 0.019(6) -0.023(5)
Cl1B 0.091(7) 0.094(7) 0.100(7) -0.020(6) -0.009(6) -0.012(6)
Cl2B 0.146(8) 0.130(8) 0.104(7) 0.006(7) -0.015(7) 0.026(7)
C1B 0.067(8) 0.069(8) 0.063(7) -0.012(7) -0.018(7) 0.009(7)
Cl3 0.0479(5) 0.0625(6) 0.1336(10) -0.0561(7) -0.0114(6) 0.0101(5)
Cl4 0.0863(8) 0.0597(7) 0.0764(7) 0.0029(5) 0.0155(6) 0.0078(6)
S1 0.0219(3) 0.0204(3) 0.0186(3) -0.0057(2) -0.0057(2) -0.0044(2)
S2 0.0163(3) 0.0170(3) 0.0170(3) -0.0006(2) -0.0020(2) -0.0026(2)
S3 0.0185(3) 0.0229(3) 0.0149(3) -0.0039(2) -0.0046(2) -0.0056(2)
S4 0.0165(3) 0.0172(3) 0.0197(3) -0.0016(2) -0.0013(2) -0.0027(2)
C1 0.0396(16) 0.0291(15) 0.0318(15) 0.0010(12) 0.0015(12) 0.0036(12)
C2 0.0310(14) 0.0381(16) 0.0205(12) -0.0058(11) -0.0002(10) -0.0042(12)
C3 0.0342(15) 0.0390(17) 0.0289(14) 0.0026(12) 0.0048(12) -0.0144(13)
C4 0.0246(12) 0.0265(13) 0.0221(12) -0.0019(10) 0.0006(10) -0.0032(10)
C5 0.0221(12) 0.0201(12) 0.0191(11) -0.0075(9) 0.0026(9) -0.0023(9)
C6 0.0181(11) 0.0286(13) 0.0213(12) -0.0060(10) -0.0035(9) -0.0037(10)
C7 0.0150(11) 0.0250(13) 0.0206(11) -0.0063(9) -0.0008(9) -0.0050(9)
C8 0.0144(11) 0.0316(14) 0.0262(12) -0.0082(11) 0.0034(9) -0.0031(10)
C9 0.0152(11) 0.0293(13) 0.0262(12) -0.0092(10) -0.0031(9) 0.0001(10)
C10 0.0180(11) 0.0189(11) 0.0194(11) -0.0067(9) -0.0002(9) -0.0009(9)
C11 0.0141(10) 0.0218(12) 0.0199(11) -0.0074(9) -0.0005(8) -0.0012(9)
C12 0.0137(10) 0.0214(12) 0.0210(11) -0.0085(9) -0.0034(8) 0.0013(9)
C13 0.0148(11) 0.0232(12) 0.0225(12) -0.0057(9) 0.0005(9) -0.0019(9)
C14 0.0123(10) 0.0289(13) 0.0296(13) -0.0110(10) -0.0024(9) -0.0030(9)
C15 0.0138(10) 0.0276(13) 0.0238(12) -0.0078(10) -0.0064(9) 0.0007(9)
C16 0.0148(10) 0.0205(12) 0.0216(11) -0.0069(9) -0.0049(9) 0.0026(9)
C17 0.0143(10) 0.0196(11) 0.0204(11) -0.0078(9) -0.0022(8) 0.0011(9)
C18 0.0204(11) 0.0197(12) 0.0174(11) -0.0060(9) -0.0052(9) 0.0009(9)
C19 0.0252(12) 0.0185(11) 0.0172(11) -0.0070(9) -0.0057(9) -0.0040(9)
C20 0.0221(12) 0.0181(12) 0.0220(12) -0.0049(9) -0.0083(9) 0.0012(9)
C21 0.0219(12) 0.0213(12) 0.0221(12) -0.0051(9) -0.0049(9) -0.0035(9)
C22 0.0217(12) 0.0231(13) 0.0289(13) -0.0066(10) -0.0084(10) -0.0003(10)
C23 0.0261(13) 0.0189(12) 0.0317(13) -0.0044(10) -0.0093(10) 0.0024(10)
C24 0.0278(12) 0.0183(12) 0.0191(11) -0.0056(9) -0.0056(9) -0.0026(10)
C25 0.0306(13) 0.0188(12) 0.0249(12) -0.0028(10) -0.0036(10) -0.0027(10)
C26 0.0405(16) 0.0213(13) 0.0319(14) -0.0050(11) -0.0061(12) -0.0080(11)
C27 0.0372(16) 0.0280(15) 0.0408(16) -0.0004(12) 0.0056(13) -0.0066(12)
C28 0.0498(17) 0.0225(13) 0.0252(13) -0.0010(11) -0.0084(12) -0.0003(12)
C29 0.0178(11) 0.0201(12) 0.0195(11) -0.0078(9) -0.0064(9) -0.0018(9)
C30 0.0193(11) 0.0250(13) 0.0244(12) -0.0077(10) -0.0081(9) 0.0028(9)
C31 0.0285(13) 0.0211(12) 0.0279(13) -0.0061(10) -0.0141(10) 0.0072(10)
C32 0.0294(13) 0.0185(12) 0.0209(12) -0.0021(9) -0.0102(10) -0.0009(10)
C33 0.0233(11) 0.0160(11) 0.0175(11) -0.0035(9) -0.0070(9) -0.0019(9)
C34 0.0197(11) 0.0163(11) 0.0170(11) -0.0048(9) -0.0073(9) -0.0023(9)
C35 0.0157(10) 0.0166(11) 0.0158(10) -0.0026(8) -0.0032(8) -0.0038(8)
C36 0.0148(10) 0.0154(11) 0.0153(10) -0.0024(8) -0.0022(8) 0.0004(8)
C37 0.0154(11) 0.0190(12) 0.0219(11) -0.0017(9) -0.0045(9) -0.0049(9)
C38 0.0177(11) 0.0242(12) 0.0193(11) -0.0030(9) -0.0067(9) -0.0005(9)
C39 0.0142(10) 0.0177(11) 0.0171(11) -0.0055(9) -0.0035(8) 0.0003(8)
C40 0.0167(11) 0.0167(11) 0.0196(11) -0.0062(9) -0.0007(8) -0.0032(9)
C41 0.0192(11) 0.0168(11) 0.0170(11) -0.0036(9) -0.0009(8) -0.0014(9)
C42 0.0209(11) 0.0162(11) 0.0178(11) -0.0004(9) -0.0019(9) -0.0004(9)
C43 0.0270(12) 0.0156(11) 0.0229(12) -0.0026(9) -0.0049(10) -0.0007(9)
C44 0.0275(14) 0.0268(14) 0.0308(14) 0.0049(11) 0.0050(11) 0.0012(11)
C45 0.0396(15) 0.0201(12) 0.0220(12) -0.0016(10) -0.0111(11) 0.0008(11)
C46 0.0245(12) 0.0161(11) 0.0157(11) -0.0016(9) -0.0046(9) -0.0040(9)
C47 0.0258(12) 0.0179(12) 0.0164(11) -0.0021(9) -0.0023(9) -0.0048(9)
C48 0.0366(15) 0.0190(13) 0.0268(13) -0.0064(10) 0.0057(11) -0.0045(11)
C49 0.0520(19) 0.0271(15) 0.0413(17) -0.0121(13) 0.0261(14) -0.0070(13)
C50 0.0353(14) 0.0196(13) 0.0282(13) -0.0060(10) 0.0057(11) -0.0023(11)
C51 0.0478(18) 0.0168(13) 0.0407(16) -0.0020(12) 0.0146(13) -0.0075(12)
C52 0.056(2) 0.0253(15) 0.0422(17) -0.0094(13) 0.0222(15) -0.0116(14)
C54 0.0395(18) 0.065(2) 0.0404(18) 0.0042(16) 0.0073(14) -0.0212(17)
C57 0.0400(16) 0.0254(14) 0.0250(13) 0.0020(11) 0.0000(11) 0.0053(12)
C58 0.0298(13) 0.0320(14) 0.0189(12) -0.0051(10) -0.0005(10) 0.0003(11)
C59 0.0274(14) 0.0445(17) 0.0238(13) 0.0067(12) 0.0008(11) -0.0117(12)
C60 0.0219(12) 0.0252(13) 0.0177(11) 0.0008(9) -0.0009(9) 0.0001(10)
C61 0.0202(11) 0.0201(12) 0.0159(11) -0.0040(9) -0.0012(9) -0.0009(9)
C62 0.0165(11) 0.0264(13) 0.0215(12) -0.0030(10) -0.0056(9) -0.0019(9)
C63 0.0132(10) 0.0274(13) 0.0195(11) -0.0069(9) -0.0019(8) -0.0045(9)
C64 0.0140(11) 0.0305(14) 0.0209(12) -0.0033(10) 0.0003(9) -0.0019(9)
C65 0.0151(11) 0.0286(13) 0.0203(11) -0.0037(10) -0.0035(9) 0.0000(9)
C66 0.0171(11) 0.0185(11) 0.0161(11) -0.0034(9) -0.0024(8) -0.0007(9)
C67 0.0146(10) 0.0219(12) 0.0171(11) -0.0039(9) -0.0025(8) -0.0022(9)
C68 0.0147(10) 0.0210(12) 0.0191(11) -0.0075(9) -0.0018(8) -0.0015(9)
C69 0.0149(11) 0.0230(12) 0.0205(11) -0.0046(9) -0.0002(9) -0.0049(9)
C70 0.0128(10) 0.0272(13) 0.0241(12) -0.0073(10) -0.0026(9) -0.0053(9)
C71 0.0144(11) 0.0299(13) 0.0204(11) -0.0089(10) -0.0039(9) -0.0019(9)
C72 0.0136(10) 0.0219(12) 0.0167(11) -0.0054(9) -0.0032(8) 0.0008(9)
C73 0.0136(10) 0.0195(11) 0.0170(11) -0.0052(9) -0.0036(8) 0.0007(8)
C74 0.0173(11) 0.0204(11) 0.0134(10) -0.0038(9) -0.0032(8) -0.0027(9)
C75 0.0191(11) 0.0186(11) 0.0158(10) -0.0060(9) -0.0039(8) -0.0025(9)
C76 0.0195(11) 0.0171(11) 0.0202(11) -0.0035(9) -0.0053(9) -0.0008(9)
C77 0.0185(11) 0.0219(12) 0.0209(11) -0.0059(9) -0.0014(9) -0.0029(9)
C78 0.0190(11) 0.0224(12) 0.0249(12) -0.0060(10) -0.0060(9) -0.0020(9)
C79 0.0276(13) 0.0200(12) 0.0273(13) -0.0042(10) -0.0094(10) 0.0029(10)
C80 0.0256(12) 0.0193(12) 0.0170(11) -0.0060(9) -0.0007(9) -0.0024(9)
C81 0.0322(14) 0.0162(12) 0.0258(13) -0.0043(10) 0.0007(10) -0.0042(10)
C82 0.0394(15) 0.0229(13) 0.0309(14) -0.0073(11) -0.0047(11) -0.0073(11)
C83 0.0347(15) 0.0234(14) 0.0459(17) -0.0039(12) 0.0064(13) -0.0084(12)
C84 0.0475(17) 0.0194(13) 0.0261(13) -0.0019(10) -0.0007(12) -0.0019(12)
C85 0.0158(11) 0.0219(12) 0.0167(11) -0.0062(9) -0.0047(8) -0.0038(9)
C86 0.0169(11) 0.0267(13) 0.0210(11) -0.0083(10) -0.0064(9) 0.0006(9)
C87 0.0274(13) 0.0217(12) 0.0224(12) -0.0036(10) -0.0124(10) 0.0021(10)
C88 0.0267(12) 0.0187(12) 0.0165(11) -0.0011(9) -0.0066(9) -0.0019(9)
C89 0.0222(11) 0.0173(11) 0.0146(10) -0.0040(9) -0.0049(8) -0.0047(9)
C90 0.0165(11) 0.0189(11) 0.0148(10) -0.0039(9) -0.0052(8) -0.0039(9)
C91 0.0147(10) 0.0197(11) 0.0153(10) -0.0033(9) -0.0029(8) -0.0041(9)
C92 0.0208(11) 0.0165(11) 0.0165(11) -0.0024(9) -0.0027(9) -0.0029(9)
C93 0.0168(10) 0.0149(11) 0.0166(10) -0.0031(8) -0.0026(8) -0.0007(8)
C94 0.0178(11) 0.0179(11) 0.0219(11) -0.0038(9) -0.0061(9) -0.0044(9)
C95 0.0218(12) 0.0211(12) 0.0213(12) -0.0027(9) -0.0089(9) -0.0033(9)
C96 0.0183(11) 0.0197(12) 0.0174(11) -0.0053(9) -0.0049(8) -0.0027(9)
C97 0.0186(11) 0.0202(12) 0.0208(11) -0.0060(9) -0.0029(9) -0.0055(9)
C98 0.0220(11) 0.0160(11) 0.0175(11) -0.0041(9) -0.0033(9) -0.0034(9)
C99 0.0274(13) 0.0196(12) 0.0187(11) -0.0002(9) -0.0035(9) -0.0066(10)
C100 0.0421(16) 0.0210(13) 0.0271(13) -0.0027(10) -0.0022(11) -0.0010(11)
C101 0.0386(16) 0.0322(16) 0.0331(15) 0.0051(12) 0.0063(12) -0.0059(13)
C102 0.064(2) 0.0302(15) 0.0279(14) 0.0056(12) -0.0203(14) -0.0149(14)
C103 0.0234(12) 0.0175(11) 0.0141(10) -0.0012(9) -0.0019(9) -0.0042(9)
C104 0.0244(12) 0.0180(12) 0.0209(11) -0.0053(9) -0.0042(9) -0.0003(9)
C105 0.0203(11) 0.0230(12) 0.0181(11) -0.0051(9) 0.0004(9) 0.0011(9)
C106 0.0255(12) 0.0199(12) 0.0212(12) -0.0073(9) 0.0056(9) -0.0024(10)
C107 0.0289(13) 0.0176(12) 0.0260(13) -0.0052(10) 0.0022(10) -0.0037(10)
C108 0.0215(12) 0.0205(12) 0.0167(11) -0.0006(9) -0.0022(9) -0.0048(9)
C109 0.0231(12) 0.0248(13) 0.0187(11) 0.0021(10) -0.0010(9) -0.0064(10)
C110 0.0439(17) 0.0396(17) 0.0263(14) 0.0024(12) -0.0061(12) -0.0228(14)
C111 0.0232(13) 0.0388(16) 0.0313(14) 0.0026(12) 0.0031(11) -0.0060(11)
C112 0.0296(14) 0.0288(14) 0.0298(14) 0.0064(11) -0.0029(11) -0.0088(11)
C114 0.044(2) 0.043(2) 0.076(3) -0.0091(18) 0.0128(18) 0.0040(16)

loop_
_atom_type_symbol
_atom_type_description
_atom_type_scat_dispersion_real
_atom_type_scat_dispersion_imag
_atom_type_scat_source
C C 0.0033 0.0016 'International Tables Vol C Tables 4.2.6.8 and 6.1.1.4'
H H 0.0000 0.0000 'International Tables Vol C Tables 4.2.6.8 and 6.1.1.4'
Cl Cl 0.1484 0.1585 'International Tables Vol C Tables 4.2.6.8 and 6.1.1.4'
S S 0.1246 0.1234 'International Tables Vol C Tables 4.2.6.8 and 6.1.1.4'

loop_
_exptl_crystal_face_index_h
_exptl_crystal_face_index_k
_exptl_crystal_face_index_l
_exptl_crystal_face_perp_dist
2 0 -1 0.0589
-1 0 1 0.0781
-1 0 -1 0.0335
1 0 1 0.0262
-2 -1 2 0.0679
0 -1 0 0.0241
0 1 0 0.0282
1 1 1 0.0225
-1 -1 -1 0.0338

loop_
_geom_angle_atom_site_label_1
_geom_angle_atom_site_label_2
_geom_angle_atom_site_label_3
_geom_angle
_geom_angle_site_symmetry_1
_geom_angle_site_symmetry_3
_geom_angle_publ_flag
C55A C53A C52 111.7(4) . . ?
C55A C53A C54 108.6(3) . . ?
C56A C53A C55A 106.6(5) . . ?
C56A C53A C52 111.1(4) . . ?
C56A C53A C54 112.6(4) . . ?
C52 C53A C54 106.3(3) . . ?
Cl1A C1A Cl2A 112.0(2) . . ?
C55B C53B C56B 108.7(12) . . ?
C55B C53B C52 97.2(9) . . ?
C56B C53B C52 118.8(7) . . ?
C54 C53B C55B 104.4(10) . . ?
C54 C53B C56B 111.0(9) . . ?
C54 C53B C52 114.5(8) . . ?
Cl1B C1B Cl2B 105.0(14) . . ?
C18 S1 C11 94.75(11) . . ?
C46 S2 C35 94.66(11) . . ?
C74 S3 C67 94.87(11) . . ?
C92 S4 C91 94.59(11) . . ?
C1 C4 C2 109.2(2) . . ?
C1 C4 C3 108.5(2) . . ?
C2 C4 C3 108.2(2) . . ?
C5 C4 C1 109.9(2) . . ?
C5 C4 C2 108.9(2) . . ?
C5 C4 C3 112.1(2) . . ?
C6 C5 C4 120.8(2) . . ?
C8 C5 C4 122.7(2) . . ?
C8 C5 C6 116.5(2) . . ?
C7 C6 C5 122.0(2) . . ?
C6 C7 C10 121.2(2) . . ?
C9 C8 C5 122.0(2) . . ?
C8 C9 C10 121.4(2) . . ?
C7 C10 C11 121.6(2) . . ?
C9 C10 C7 117.0(2) . . ?
C9 C10 C11 121.5(2) . . ?
C10 C11 S1 119.71(17) . . ?
C12 C11 S1 109.95(17) . . ?
C12 C11 C10 130.3(2) . . ?
C11 C12 C13 127.8(2) . . ?
C11 C12 C17 112.8(2) . . ?
C13 C12 C17 119.4(2) . . ?
C14 C13 C12 119.5(2) . . ?
C13 C14 C15 121.3(2) . . ?
C16 C15 C14 121.8(2) . . ?
C15 C16 C17 118.5(2) . . ?
C15 C16 C29 120.4(2) . . ?
C17 C16 C29 120.9(2) . . ?
C16 C17 C12 119.2(2) . . ?
C18 C17 C12 112.2(2) . . ?
C18 C17 C16 128.5(2) . . ?
C17 C18 S1 110.24(17) . . ?
C17 C18 C19 132.0(2) . . ?
C19 C18 S1 117.66(17) . . ?
C20 C19 C18 121.1(2) . . ?
C20 C19 C22 117.6(2) . . ?
C22 C19 C18 121.1(2) . . ?
C21 C20 C19 121.1(2) . . ?
C20 C21 C24 121.8(2) . . ?
C23 C22 C19 120.7(2) . . ?
C22 C23 C24 122.2(2) . . ?
C21 C24 C25 121.7(2) . . ?
C23 C24 C21 116.6(2) . . ?
C23 C24 C25 121.6(2) . . ?
C24 C25 C26 107.6(2) . . ?
C24 C25 C27 112.4(2) . . ?
C24 C25 C28 111.2(2) . . ?
C27 C25 C26 108.4(2) . . ?
C27 C25 C28 108.4(2) . . ?
C28 C25 C26 108.8(2) . . ?
C30 C29 C16 120.3(2) . . ?
C30 C29 C34 118.7(2) . . ?
C34 C29 C16 121.0(2) . . ?
C29 C30 C31 121.9(2) . . ?
C32 C31 C30 121.3(2) . . ?
C31 C32 C33 119.5(2) . . ?
C32 C33 C34 119.5(2) . . ?
C46 C33 C32 127.4(2) . . ?
C46 C33 C34 113.1(2) . . ?
C29 C34 C33 118.9(2) . . ?
C35 C34 C29 129.0(2) . . ?
C35 C34 C33 112.1(2) . . ?
C34 C35 S2 110.33(16) . . ?
C34 C35 C36 132.3(2) . . ?
C36 C35 S2 117.37(16) . . ?
C37 C36 C35 120.7(2) . . ?
C37 C36 C39 118.1(2) . . ?
C39 C36 C35 121.25(19) . . ?
C38 C37 C36 121.2(2) . . ?
C37 C38 C41 121.2(2) . . ?
C40 C39 C36 120.4(2) . . ?
C39 C40 C41 121.9(2) . . ?
C38 C41 C40 117.2(2) . . ?
C38 C41 C42 123.0(2) . . ?
C40 C41 C42 119.7(2) . . ?
C41 C42 C43 107.55(18) . . ?
C41 C42 C44 110.46(19) . . ?
C41 C42 C45 112.3(2) . . ?
C43 C42 C44 110.1(2) . . ?
C45 C42 C43 108.79(19) . . ?
C45 C42 C44 107.6(2) . . ?
C33 C46 S2 109.79(17) . . ?
C33 C46 C47 130.5(2) . . ?
C47 C46 S2 119.71(18) . . ?
C48 C47 C46 121.6(2) . . ?
C50 C47 C46 120.8(2) . . ?
C50 C47 C48 117.5(2) . . ?
C49 C48 C47 121.0(2) . . ?
C48 C49 C52 121.7(3) . . ?
C51 C50 C47 120.9(2) . . ?
C50 C51 C52 121.8(3) . . ?
C49 C52 C53A 121.5(3) . . ?
C49 C52 C53B 117.5(4) . . ?
C51 C52 C53A 120.9(3) . . ?
C51 C52 C53B 118.8(4) . . ?
C51 C52 C49 117.1(3) . . ?
C58 C60 C57 109.4(2) . . ?
C58 C60 C59 108.4(2) . . ?
C59 C60 C57 108.5(2) . . ?
C61 C60 C57 109.9(2) . . ?
C61 C60 C58 109.1(2) . . ?
C61 C60 C59 111.7(2) . . ?
C62 C61 C60 120.8(2) . . ?
C64 C61 C60 122.8(2) . . ?
C64 C61 C62 116.5(2) . . ?
C63 C62 C61 122.1(2) . . ?
C62 C63 C66 121.1(2) . . ?
C65 C64 C61 121.9(2) . . ?
C64 C65 C66 121.0(2) . . ?
C63 C66 C67 122.0(2) . . ?
C65 C66 C63 117.4(2) . . ?
C65 C66 C67 120.6(2) . . ?
C66 C67 S3 120.28(17) . . ?
C68 C67 S3 109.76(17) . . ?
C68 C67 C66 129.9(2) . . ?
C67 C68 C69 127.3(2) . . ?
C67 C68 C73 112.90(19) . . ?
C69 C68 C73 119.9(2) . . ?
C70 C69 C68 119.8(2) . . ?
C69 C70 C71 120.7(2) . . ?
C72 C71 C70 122.2(2) . . ?
C71 C72 C73 118.7(2) . . ?
C71 C72 C85 120.7(2) . . ?
C73 C72 C85 120.58(19) . . ?
C72 C73 C68 118.5(2) . . ?
C74 C73 C68 112.51(19) . . ?
C74 C73 C72 129.0(2) . . ?
C73 C74 S3 109.94(17) . . ?
C73 C74 C75 132.9(2) . . ?
C75 C74 S3 116.95(16) . . ?
C76 C75 C74 121.0(2) . . ?
C76 C75 C78 117.3(2) . . ?
C78 C75 C74 121.4(2) . . ?
C77 C76 C75 121.3(2) . . ?
C76 C77 C80 121.7(2) . . ?
C79 C78 C75 121.2(2) . . ?
C78 C79 C80 122.0(2) . . ?
C77 C80 C79 116.5(2) . . ?
C77 C80 C81 121.8(2) . . ?
C79 C80 C81 121.4(2) . . ?
C80 C81 C82 107.2(2) . . ?
C80 C81 C83 112.2(2) . . ?
C80 C81 C84 111.9(2) . . ?
C83 C81 C82 108.5(2) . . ?
C83 C81 C84 108.0(2) . . ?
C84 C81 C82 109.1(2) . . ?
C86 C85 C72 120.0(2) . . ?
C86 C85 C90 118.4(2) . . ?
C90 C85 C72 121.6(2) . . ?
C85 C86 C87 122.0(2) . . ?
C88 C87 C86 121.5(2) . . ?
C87 C88 C89 119.1(2) . . ?
C88 C89 C90 119.7(2) . . ?
C92 C89 C88 127.1(2) . . ?
C92 C89 C90 113.2(2) . . ?
C85 C90 C89 118.9(2) . . ?
C91 C90 C85 129.0(2) . . ?
C91 C90 C89 112.0(2) . . ?
C90 C91 S4 110.02(16) . . ?
C90 C91 C93 132.3(2) . . ?
C93 C91 S4 117.66(16) . . ?
C89 C92 S4 110.07(17) . . ?
C89 C92 C103 129.0(2) . . ?
C103 C92 S4 120.58(17) . . ?
C94 C93 C91 120.3(2) . . ?
C94 C93 C96 117.8(2) . . ?
C96 C93 C91 121.84(19) . . ?
C95 C94 C93 121.4(2) . . ?
C94 C95 C98 121.0(2) . . ?
C97 C96 C93 120.5(2) . . ?
C96 C97 C98 122.1(2) . . ?
C95 C98 C99 122.6(2) . . ?
C97 C98 C95 117.2(2) . . ?
C97 C98 C99 120.1(2) . . ?
C98 C99 C100 108.91(19) . . ?
C98 C99 C101 110.3(2) . . ?
C101 C99 C100 109.6(2) . . ?
C102 C99 C98 112.0(2) . . ?
C102 C99 C100 108.7(2) . . ?
C102 C99 C101 107.3(2) . . ?
C104 C103 C92 122.5(2) . . ?
C106 C103 C92 119.6(2) . . ?
C106 C103 C104 117.7(2) . . ?
C105 C104 C103 120.6(2) . . ?
C104 C105 C108 121.8(2) . . ?
C107 C106 C103 121.2(2) . . ?
C106 C107 C108 121.4(2) . . ?
C105 C108 C107 117.3(2) . . ?
C105 C108 C109 123.3(2) . . ?
C107 C108 C109 119.4(2) . . ?
C108 C109 C110 108.2(2) . . ?
C108 C109 C112 110.0(2) . . ?
C110 C109 C112 110.1(2) . . ?
C111 C109 C108 112.2(2) . . ?
C111 C109 C110 108.1(2) . . ?
C111 C109 C112 108.2(2) . . ?
Cl3 C114 Cl4 112.9(2) . . ?

loop_
_geom_bond_atom_site_label_1
_geom_bond_atom_site_label_2
_geom_bond_distance
_geom_bond_site_symmetry_2
_geom_bond_publ_flag
C53A C55A 1.540(7) . ?
C53A C56A 1.529(7) . ?
C53A C52 1.549(5) . ?
C53A C54 1.617(6) . ?
Cl1A C1A 1.742(4) . ?
Cl2A C1A 1.747(4) . ?
C53B C55B 1.510(15) . ?
C53B C56B 1.525(18) . ?
C53B C52 1.669(10) . ?
C53B C54 1.335(10) . ?
Cl1B C1B 1.751(16) . ?
Cl2B C1B 1.731(16) . ?
Cl3 C114 1.748(4) . ?
Cl4 C114 1.761(4) . ?
S1 C11 1.713(2) . ?
S1 C18 1.711(2) . ?
S2 C35 1.716(2) . ?
S2 C46 1.713(2) . ?
S3 C67 1.716(2) . ?
S3 C74 1.714(2) . ?
S4 C91 1.719(2) . ?
S4 C92 1.711(2) . ?
C1 C4 1.536(4) . ?
C2 C4 1.537(4) . ?
C3 C4 1.538(4) . ?
C4 C5 1.527(3) . ?
C5 C6 1.398(3) . ?
C5 C8 1.392(3) . ?
C6 C7 1.387(3) . ?
C7 C10 1.398(3) . ?
C8 C9 1.388(4) . ?
C9 C10 1.397(3) . ?
C10 C11 1.469(3) . ?
C11 C12 1.397(3) . ?
C12 C13 1.424(3) . ?
C12 C17 1.450(3) . ?
C13 C14 1.364(3) . ?
C14 C15 1.420(3) . ?
C15 C16 1.370(3) . ?
C16 C17 1.440(3) . ?
C16 C29 1.492(3) . ?
C17 C18 1.398(3) . ?
C18 C19 1.482(3) . ?
C19 C20 1.395(3) . ?
C19 C22 1.400(3) . ?
C20 C21 1.384(3) . ?
C21 C24 1.397(3) . ?
C22 C23 1.380(4) . ?
C23 C24 1.395(4) . ?
C24 C25 1.532(3) . ?
C25 C26 1.541(4) . ?
C25 C27 1.534(4) . ?
C25 C28 1.538(4) . ?
C29 C30 1.363(3) . ?
C29 C34 1.443(3) . ?
C30 C31 1.426(4) . ?
C31 C32 1.355(4) . ?
C32 C33 1.428(3) . ?
C33 C34 1.448(3) . ?
C33 C46 1.396(3) . ?
C34 C35 1.395(3) . ?
C35 C36 1.478(3) . ?
C36 C37 1.395(3) . ?
C36 C39 1.395(3) . ?
C37 C38 1.384(3) . ?
C38 C41 1.395(3) . ?
C39 C40 1.383(3) . ?
C40 C41 1.398(3) . ?
C41 C42 1.526(3) . ?
C42 C43 1.538(3) . ?
C42 C44 1.541(3) . ?
C42 C45 1.533(3) . ?
C46 C47 1.468(3) . ?
C47 C48 1.397(3) . ?
C47 C50 1.395(3) . ?
C48 C49 1.377(4) . ?
C49 C52 1.390(4) . ?
C50 C51 1.380(4) . ?
C51 C52 1.387(4) . ?
C57 C60 1.539(4) . ?
C58 C60 1.532(4) . ?
C59 C60 1.536(3) . ?
C60 C61 1.530(3) . ?
C61 C62 1.403(3) . ?
C61 C64 1.395(3) . ?
C62 C63 1.380(3) . ?
C63 C66 1.398(3) . ?
C64 C65 1.390(3) . ?
C65 C66 1.397(3) . ?
C66 C67 1.471(3) . ?
C67 C68 1.394(3) . ?
C68 C69 1.424(3) . ?
C68 C73 1.449(3) . ?
C69 C70 1.358(3) . ?
C70 C71 1.424(3) . ?
C71 C72 1.366(3) . ?
C72 C73 1.444(3) . ?
C72 C85 1.488(3) . ?
C73 C74 1.396(3) . ?
C74 C75 1.479(3) . ?
C75 C76 1.394(3) . ?
C75 C78 1.397(3) . ?
C76 C77 1.390(3) . ?
C77 C80 1.394(3) . ?
C78 C79 1.381(4) . ?
C79 C80 1.402(3) . ?
C80 C81 1.532(3) . ?
C81 C82 1.540(4) . ?
C81 C83 1.535(4) . ?
C81 C84 1.538(4) . ?
C85 C86 1.366(3) . ?
C85 C90 1.445(3) . ?
C86 C87 1.427(3) . ?
C87 C88 1.355(3) . ?
C88 C89 1.434(3) . ?
C89 C90 1.447(3) . ?
C89 C92 1.389(3) . ?
C90 C91 1.401(3) . ?
C91 C93 1.472(3) . ?
C92 C103 1.472(3) . ?
C93 C94 1.397(3) . ?
C93 C96 1.398(3) . ?
C94 C95 1.386(3) . ?
C95 C98 1.399(3) . ?
C96 C97 1.384(3) . ?
C97 C98 1.396(3) . ?
C98 C99 1.531(3) . ?
C99 C100 1.534(4) . ?
C99 C101 1.532(4) . ?
C99 C102 1.530(4) . ?
C103 C104 1.400(3) . ?
C103 C106 1.394(3) . ?
C104 C105 1.388(3) . ?
C105 C108 1.390(3) . ?
C106 C107 1.380(3) . ?
C107 C108 1.398(3) . ?
C108 C109 1.532(3) . ?
C109 C110 1.537(4) . ?
C109 C111 1.526(4) . ?
C109 C112 1.538(3) . ?

loop_
_exptl_oxdiff_crystal_face_indexfrac_h
_exptl_oxdiff_crystal_face_indexfrac_k
_exptl_oxdiff_crystal_face_indexfrac_l
_exptl_oxdiff_crystal_face_x
_exptl_oxdiff_crystal_face_y
_exptl_oxdiff_crystal_face_z
1.9978 -0.0002 -0.9994 -0.0076 -0.0769 -0.0766
-0.9988 0.0002 0.9993 0.0071 0.0330 0.0534
-0.9994 -0.0001 -0.9989 -0.0060 0.0547 -0.0069
0.9994 0.0001 0.9989 0.0060 -0.0547 0.0069
-1.9975 -0.9988 1.9985 -0.0282 0.0543 0.1240
0.0000 -0.9992 -0.0001 -0.0424 -0.0118 0.0171
-0.0000 0.9992 0.0001 0.0424 0.0118 -0.0171
0.9993 0.9993 0.9990 0.0484 -0.0429 -0.0102
-0.9993 -0.9993 -0.9990 -0.0484 0.0429 0.0102
